data_7042137
loop_
_publ_author_name
'Vr\'anov\'a, Iva'
'Kreml\'a\<cek, V\'it'
'Erben, Milan'
'Turek, Jan'
'Jambor, Roman'
'R\%u\<zi\<cka, Ale\<s'
'Alonso, Mercedes'
'Dost\'al, Libor'

_publ_section_title
;
 A comparative study of the structure and bonding in heavier pnictinidene
 complexes [(ArE)M(CO)n] (E = As, Sb and Bi; M = Cr, Mo, W and Fe).
;
_journal_issue 11
_journal_name_full 'Dalton transactions (Cambridge, England : 2003)'
_journal_page_first 3556
_journal_page_last 3568
_journal_paper_doi 10.1039/c7dt00095b
_journal_volume 46
_journal_year 2017
_chemical_formula_moiety 'C21 H23 As Cr N2 O5, 0.5(C7 H8)'
_chemical_formula_sum 'C24.5 H27 As Cr N2 O5'
_chemical_formula_weight 556.40
_chemical_name_systematic
;
 ?
;
_space_group_crystal_system monoclinic
_space_group_IT_number 15
_space_group_name_Hall '-C 2yc'
_space_group_name_H-M_alt 'C 1 2/c 1'
_symmetry_space_group_name_Hall '-C 2yc'
_symmetry_space_group_name_H-M 'C 1 2/c 1'
_atom_sites_solution_hydrogens difmap
_audit_creation_method SHELXL-97
_audit_update_record
;
2016-11-06 deposited with the CCDC.
2017-02-20 downloaded from the CCDC.
;
_cell_angle_alpha 90
_cell_angle_beta 95.871(2)
_cell_angle_gamma 90
_cell_formula_units_Z 8
_cell_length_a 28.0370(3)
_cell_length_b 9.3332(4)
_cell_length_c 19.4852(3)
_cell_measurement_reflns_used 16634
_cell_measurement_temperature 150(1)
_cell_measurement_theta_max 27.5
_cell_measurement_theta_min 1
_cell_volume 5072.0(2)
_computing_cell_refinement 'COLLECT and DENZO'
_computing_data_collection 'COLLECT (Hooft, 1998) and DENZO (Otwinowski & Minor, 1997)'
_computing_data_reduction 'COLLECT and DENZO'
_computing_molecular_graphics 'PLATON (Spek, 2003)'
_computing_publication_material 'SHELXL-97 (Sheldrick, 2008)'
_computing_structure_refinement 'SHELXL-2013 (Sheldrick, 2013)'
_computing_structure_solution 'SIR92 (Altomare et al., 1994)'
_diffrn_ambient_temperature 150(1)
_diffrn_detector_area_resol_mean 9.091
_diffrn_measured_fraction_theta_full 0.985
_diffrn_measured_fraction_theta_max 0.980
_diffrn_measurement_device_type 'Bruker Nonius KappaCCD area detector'
_diffrn_measurement_method '\f and \w scans to fill the Ewald sphere'
_diffrn_radiation_monochromator graphite
_diffrn_radiation_source 'fine-focus sealed tube'
_diffrn_radiation_type MoK\a
_diffrn_radiation_wavelength 0.71073
_diffrn_reflns_av_R_equivalents 0.0380
_diffrn_reflns_av_unetI/netI 0.0329
_diffrn_reflns_Laue_measured_fraction_full 0.985
_diffrn_reflns_Laue_measured_fraction_max 0.980
_diffrn_reflns_limit_h_max 31
_diffrn_reflns_limit_h_min -36
_diffrn_reflns_limit_k_max 12
_diffrn_reflns_limit_k_min -11
_diffrn_reflns_limit_l_max 21
_diffrn_reflns_limit_l_min -25
_diffrn_reflns_number 16519
_diffrn_reflns_point_group_measured_fraction_full 0.985
_diffrn_reflns_point_group_measured_fraction_max 0.980
_diffrn_reflns_theta_full 25.242
_diffrn_reflns_theta_max 26.850
_diffrn_reflns_theta_min 3.066
_diffrn_standards_number 0
_exptl_absorpt_coefficient_mu 1.782
_exptl_absorpt_correction_T_max 0.655
_exptl_absorpt_correction_T_min 0.512
_exptl_absorpt_correction_type integration
_exptl_absorpt_process_details
;
Gaussian integration (Coppens, 1970)
;
_exptl_crystal_colour orange
_exptl_crystal_density_diffrn 1.457
_exptl_crystal_description block
_exptl_crystal_F_000 2280
_exptl_crystal_size_max 0.59
_exptl_crystal_size_mid 0.41
_exptl_crystal_size_min 0.39
_refine_diff_density_max 1.679
_refine_diff_density_min -2.387
_refine_diff_density_rms 0.107
_refine_ls_extinction_method none
_refine_ls_goodness_of_fit_ref 1.162
_refine_ls_hydrogen_treatment constr
_refine_ls_matrix_type full
_refine_ls_number_parameters 271
_refine_ls_number_reflns 5351
_refine_ls_number_restraints 6
_refine_ls_restrained_S_all 1.169
_refine_ls_R_factor_all 0.0915
_refine_ls_R_factor_gt 0.0575
_refine_ls_shift/su_max 0.000
_refine_ls_shift/su_mean 0.000
_refine_ls_structure_factor_coef Fsqd
_refine_ls_weighting_details 'w=1/[\s^2^(Fo^2^)+54.5372P] where P=(Fo^2^+2Fc^2^)/3'
_refine_ls_weighting_scheme calc
_refine_ls_wR_factor_gt 0.1133
_refine_ls_wR_factor_ref 0.1422
_reflns_Friedel_coverage 0.000
_reflns_number_gt 4006
_reflns_number_total 5351
_reflns_threshold_expression 'I > 2\s(I)'
_cod_data_source_file c7dt00095b3.cif
_cod_data_source_block 1a
_cod_depositor_comments 'Adding full bibliography for 7042129--7042138.cif.'
_cod_original_formula_sum 'C24.50 H27 As Cr N2 O5'
_cod_database_code 7042137
_shelx_space_group_comment
;
The symmetry employed for this shelxl refinement is uniquely defined
by the following loop, which should always be used as a source of
symmetry information in preference to the above space-group names.
They are only intended as comments.
;

loop_
_space_group_symop_operation_xyz
'x, y, z'
'-x, y, -z+1/2'
'x+1/2, y+1/2, z'
'-x+1/2, y+1/2, -z+1/2'
'-x, -y, -z'
'x, -y, z-1/2'
'-x+1/2, -y+1/2, -z'
'x+1/2, -y+1/2, z-1/2'

loop_
_atom_site_label
_atom_site_type_symbol
_atom_site_fract_x
_atom_site_fract_y
_atom_site_fract_z
_atom_site_U_iso_or_equiv
_atom_site_adp_type
_atom_site_occupancy
_atom_site_site_symmetry_order
_atom_site_calc_flag
_atom_site_refinement_flags_posn
_atom_site_refinement_flags_adp
As1 As 0.14228(2) 0.48064(7) 0.18273(3) 0.0517(2) Uani 1 1 d . .
Cr1 Cr 0.07592(3) 0.68199(9) 0.17218(4) 0.0316(2) Uani 1 1 d . .
O1 O 0.00027(12) 0.9078(4) 0.1588(2) 0.0393(8) Uani 1 1 d . .
N2 N 0.09825(13) 0.3088(4) 0.11500(18) 0.0260(8) Uani 1 1 d . .
N1 N 0.18355(12) 0.5607(4) 0.28613(18) 0.0240(8) Uani 1 1 d . .
O3 O 0.08176(12) 0.6886(4) 0.32874(18) 0.0436(9) Uani 1 1 d . .
C1 C 0.11953(15) 0.3575(5) 0.2488(2) 0.0250(9) Uani 1 1 d . .
O2 O 0.14346(15) 0.9319(6) 0.1717(3) 0.0788(17) Uani 1 1 d . .
O5 O 0.07699(17) 0.7160(5) 0.0187(2) 0.0603(12) Uani 1 1 d . .
C2 C 0.13585(16) 0.3742(5) 0.3188(2) 0.0267(9) Uani 1 1 d . .
O4 O -0.00092(14) 0.4507(5) 0.1644(2) 0.0493(10) Uani 1 1 d . .
C17 C 0.02890(15) 0.8186(5) 0.1650(2) 0.0281(10) Uani 1 1 d . .
C8 C 0.22215(16) 0.6711(5) 0.2995(3) 0.0365(11) Uani 1 1 d . .
C19 C 0.07938(16) 0.6827(6) 0.2703(3) 0.0342(11) Uani 1 1 d . .
C6 C 0.08915(17) 0.2437(5) 0.2291(2) 0.0300(10) Uani 1 1 d . .
C7 C 0.17132(16) 0.4827(5) 0.3352(2) 0.0281(10) Uani 1 1 d . .
H7 H 0.1852 0.4956 0.3802 0.034 Uiso 1 1 d R U
C12 C 0.07945(17) 0.2214(5) 0.1555(2) 0.0303(10) Uani 1 1 d . .
H12 H 0.0600 0.1464 0.1382 0.036 Uiso 1 1 d R U
C3 C 0.11891(19) 0.2817(6) 0.3675(2) 0.0367(11) Uani 1 1 d . .
H3 H 0.1295 0.2930 0.4140 0.044 Uiso 1 1 d R U
C21 C 0.0765(2) 0.6932(6) 0.0762(3) 0.0420(13) Uani 1 1 d . .
C18 C 0.11975(18) 0.8311(8) 0.1742(3) 0.0511(17) Uani 1 1 d . .
C13 C 0.0926(2) 0.2842(6) 0.0391(2) 0.0367(12) Uani 1 1 d . .
C9 C 0.2008(2) 0.8041(6) 0.3278(3) 0.0444(13) Uani 1 1 d . .
H9A H 0.1757 0.8391 0.2947 0.053 Uiso 1 1 d R U
H9B H 0.2250 0.8764 0.3364 0.053 Uiso 1 1 d R U
H9C H 0.1877 0.7811 0.3700 0.053 Uiso 1 1 d R U
C20 C 0.02849(18) 0.5343(6) 0.1667(3) 0.0360(11) Uani 1 1 d . .
C4 C 0.0868(2) 0.1744(6) 0.3474(3) 0.0457(14) Uani 1 1 d . .
H4 H 0.0746 0.1163 0.3802 0.055 Uiso 1 1 d R U
C11 C 0.2417(2) 0.7037(7) 0.2313(4) 0.065(2) Uani 1 1 d . .
H11A H 0.2612 0.6264 0.2177 0.078 Uiso 1 1 d R U
H11B H 0.2605 0.7898 0.2362 0.078 Uiso 1 1 d R U
H11C H 0.2151 0.7178 0.1969 0.078 Uiso 1 1 d R U
C5 C 0.0725(2) 0.1532(6) 0.2779(3) 0.0413(12) Uani 1 1 d . .
H5 H 0.0518 0.0784 0.2639 0.050 Uiso 1 1 d R U
C16 C 0.0440(2) 0.3406(7) 0.0095(3) 0.0491(14) Uani 1 1 d . .
H16A H 0.0191 0.2922 0.0308 0.059 Uiso 1 1 d R U
H16B H 0.0399 0.3238 -0.0393 0.059 Uiso 1 1 d R U
H16C H 0.0423 0.4416 0.0183 0.059 Uiso 1 1 d R U
C14 C 0.1324(2) 0.3667(9) 0.0095(3) 0.0608(19) Uani 1 1 d . .
H14A H 0.1324 0.4642 0.0251 0.073 Uiso 1 1 d R U
H14B H 0.1275 0.3646 -0.0400 0.073 Uiso 1 1 d R U
H14C H 0.1627 0.3231 0.0248 0.073 Uiso 1 1 d R U
C15 C 0.0973(4) 0.1259(7) 0.0223(3) 0.089(3) Uani 1 1 d . .
H15A H 0.1274 0.0888 0.0428 0.106 Uiso 1 1 d R U
H15B H 0.0952 0.1139 -0.0269 0.106 Uiso 1 1 d R U
H15C H 0.0715 0.0749 0.0401 0.106 Uiso 1 1 d R U
C10 C 0.2618(2) 0.6168(8) 0.3522(5) 0.084(2) Uani 1 1 d . U
H10A H 0.2509 0.6076 0.3971 0.101 Uiso 1 1 d R U
H10B H 0.2882 0.6827 0.3545 0.101 Uiso 1 1 d R U
H10C H 0.2721 0.5249 0.3371 0.101 Uiso 1 1 d R U

loop_
_atom_site_aniso_label
_atom_site_aniso_U_11
_atom_site_aniso_U_22
_atom_site_aniso_U_33
_atom_site_aniso_U_23
_atom_site_aniso_U_13
_atom_site_aniso_U_12
As1 0.0428(3) 0.0604(4) 0.0578(4) 0.0406(3) 0.0344(3) 0.0313(3)
Cr1 0.0245(4) 0.0408(5) 0.0312(4) 0.0134(3) 0.0112(3) 0.0114(3)
O1 0.0287(17) 0.035(2) 0.054(2) -0.0041(17) 0.0004(16) 0.0075(16)
N2 0.0312(19) 0.025(2) 0.0208(18) -0.0034(15) -0.0032(15) 0.0011(16)
N1 0.0200(17) 0.027(2) 0.0240(18) -0.0080(15) -0.0031(14) 0.0000(14)
O3 0.0356(19) 0.065(3) 0.0317(19) 0.0044(18) 0.0089(15) 0.0088(18)
C1 0.023(2) 0.029(2) 0.023(2) 0.0003(18) 0.0052(17) -0.0006(18)
O2 0.032(2) 0.097(4) 0.104(4) 0.056(3) -0.011(2) -0.015(2)
O5 0.085(3) 0.065(3) 0.035(2) 0.009(2) 0.026(2) 0.005(3)
C2 0.028(2) 0.033(2) 0.019(2) 0.0006(18) 0.0013(17) -0.0007(19)
O4 0.038(2) 0.058(3) 0.053(2) 0.002(2) 0.0116(18) 0.000(2)
C17 0.020(2) 0.035(3) 0.030(2) -0.001(2) 0.0036(17) -0.0009(19)
C8 0.022(2) 0.031(3) 0.055(3) -0.004(2) -0.004(2) -0.0040(19)
C19 0.020(2) 0.044(3) 0.040(3) 0.009(2) 0.0085(19) 0.007(2)
C6 0.031(2) 0.037(3) 0.021(2) 0.0030(19) -0.0023(18) -0.002(2)
C7 0.029(2) 0.036(3) 0.018(2) -0.0035(19) -0.0029(17) -0.001(2)
C12 0.035(2) 0.027(2) 0.027(2) -0.0016(19) -0.0072(19) -0.006(2)
C3 0.045(3) 0.044(3) 0.021(2) 0.003(2) 0.000(2) -0.008(2)
C21 0.049(3) 0.037(3) 0.044(3) 0.006(2) 0.024(2) 0.011(2)
C18 0.020(2) 0.082(5) 0.050(3) 0.035(3) 0.002(2) 0.008(3)
C13 0.054(3) 0.038(3) 0.017(2) -0.0001(19) -0.001(2) 0.013(2)
C9 0.054(3) 0.040(3) 0.039(3) -0.006(2) 0.003(2) -0.012(3)
C20 0.030(2) 0.044(3) 0.036(3) 0.005(2) 0.014(2) 0.013(2)
C4 0.058(3) 0.052(3) 0.028(3) 0.010(2) 0.008(2) -0.017(3)
C11 0.058(4) 0.057(4) 0.087(5) -0.028(4) 0.045(4) -0.023(3)
C5 0.045(3) 0.043(3) 0.035(3) 0.002(2) 0.002(2) -0.015(2)
C16 0.049(3) 0.066(4) 0.029(3) -0.005(3) -0.009(2) 0.003(3)
C14 0.054(4) 0.106(6) 0.022(3) 0.008(3) 0.006(2) 0.011(4)
C15 0.188(10) 0.047(4) 0.028(3) -0.015(3) -0.004(4) 0.030(5)
C10 0.043(3) 0.066(4) 0.133(6) 0.026(4) -0.039(4) -0.015(3)

loop_
_atom_type_symbol
_atom_type_description
_atom_type_scat_dispersion_real
_atom_type_scat_dispersion_imag
_atom_type_scat_source
C C 0.0033 0.0016 'International Tables Vol C Tables 4.2.6.8 and 6.1.1.4'
H H 0.0000 0.0000 'International Tables Vol C Tables 4.2.6.8 and 6.1.1.4'
O O 0.0106 0.0060 'International Tables Vol C Tables 4.2.6.8 and 6.1.1.4'
N N 0.0061 0.0033 'International Tables Vol C Tables 4.2.6.8 and 6.1.1.4'
As As 0.0499 2.0058 'International Tables Vol C Tables 4.2.6.8 and 6.1.1.4'
Cr Cr 0.3209 0.6236 'International Tables Vol C Tables 4.2.6.8 and 6.1.1.4'

loop_
_exptl_crystal_face_index_h
_exptl_crystal_face_index_k
_exptl_crystal_face_index_l
_exptl_crystal_face_perp_dist
1 1 0 0.248
-1 -1 0 0.221
-1 0 0 0.146
1 0 0 0.175
0 0 -1 0.111
0 0 1 0.204
0 -1 1 0.249
1 -1 0 0.153
1 0 1 0.178

loop_
_geom_angle_atom_site_label_1
_geom_angle_atom_site_label_2
_geom_angle_atom_site_label_3
_geom_angle
C1 As1 N1 77.21(16)
C1 As1 N2 76.83(16)
N1 As1 N2 152.59(13)
C1 As1 Cr1 101.67(13)
N1 As1 Cr1 97.02(9)
N2 As1 Cr1 96.70(9)
C17 Cr1 C18 87.1(2)
C17 Cr1 C21 88.0(2)
C18 Cr1 C21 84.6(3)
C17 Cr1 C19 92.1(2)
C18 Cr1 C19 90.6(2)
C21 Cr1 C19 175.2(2)
C17 Cr1 C20 90.4(2)
C18 Cr1 C20 176.9(2)
C21 Cr1 C20 93.6(2)
C19 Cr1 C20 91.3(2)
C17 Cr1 As1 178.74(15)
C18 Cr1 As1 94.15(18)
C21 Cr1 As1 92.25(16)
C19 Cr1 As1 87.77(15)
C20 Cr1 As1 88.37(15)
C12 N2 C13 120.2(4)
C12 N2 As1 108.3(3)
C13 N2 As1 131.4(3)
C7 N1 C8 120.4(4)
C7 N1 As1 108.4(3)
C8 N1 As1 130.9(3)
C6 C1 C2 118.8(4)
C6 C1 As1 121.2(3)
C2 C1 As1 119.8(3)
C3 C2 C1 119.4(4)
C3 C2 C7 124.1(4)
C1 C2 C7 116.4(4)
O1 C17 Cr1 177.3(4)
N1 C8 C9 108.9(4)
N1 C8 C11 107.7(4)
C9 C8 C11 110.3(5)
N1 C8 C10 110.7(4)
C9 C8 C10 108.6(5)
C11 C8 C10 110.7(5)
O3 C19 Cr1 177.4(5)
C5 C6 C1 121.1(4)
C5 C6 C12 123.3(5)
C1 C6 C12 115.5(4)
N1 C7 C2 118.0(4)
N1 C7 H7 120.9
C2 C7 H7 121.1
N2 C12 C6 118.0(4)
N2 C12 H12 121.2
C6 C12 H12 120.8
C4 C3 C2 120.9(4)
C4 C3 H3 119.5
C2 C3 H3 119.6
O5 C21 Cr1 172.5(5)
O2 C18 Cr1 173.1(5)
N2 C13 C14 106.9(4)
N2 C13 C16 108.8(4)
C14 C13 C16 110.3(5)
N2 C13 C15 111.2(4)
C14 C13 C15 109.2(6)
C16 C13 C15 110.4(6)
C8 C9 H9A 109.1
C8 C9 H9B 110.0
H9A C9 H9B 109.5
C8 C9 H9C 109.3
H9A C9 H9C 109.5
H9B C9 H9C 109.5
O4 C20 Cr1 177.2(4)
C3 C4 C5 119.8(5)
C3 C4 H4 120.5
C5 C4 H4 119.7
C8 C11 H11A 111.0
C8 C11 H11B 108.9
H11A C11 H11B 109.5
C8 C11 H11C 108.4
H11A C11 H11C 109.5
H11B C11 H11C 109.5
C6 C5 C4 119.8(5)
C6 C5 H5 119.9
C4 C5 H5 120.3
C13 C16 H16A 109.7
C13 C16 H16B 109.3
H16A C16 H16B 109.5
C13 C16 H16C 109.4
H16A C16 H16C 109.5
H16B C16 H16C 109.5
C13 C14 H14A 109.6
C13 C14 H14B 109.6
H14A C14 H14B 109.5
C13 C14 H14C 109.2
H14A C14 H14C 109.5
H14B C14 H14C 109.5
C13 C15 H15A 110.6
C13 C15 H15B 109.2
H15A C15 H15B 109.5
C13 C15 H15C 108.6
H15A C15 H15C 109.5
H15B C15 H15C 109.5
C8 C10 H10A 111.3
C8 C10 H10B 109.0
H10A C10 H10B 109.5
C8 C10 H10C 108.1
H10A C10 H10C 109.5
H10B C10 H10C 109.5

loop_
_geom_bond_atom_site_label_1
_geom_bond_atom_site_label_2
_geom_bond_distance
As1 C1 1.885(4)
As1 N1 2.341(3)
As1 N2 2.346(4)
As1 Cr1 2.6378(9)
Cr1 C17 1.829(5)
Cr1 C18 1.854(7)
Cr1 C21 1.875(5)
Cr1 C19 1.904(5)
Cr1 C20 1.911(6)
O1 C17 1.155(5)
N2 C12 1.285(6)
N2 C13 1.490(6)
N1 C7 1.276(6)
N1 C8 1.498(6)
O3 C19 1.136(6)
C1 C6 1.391(6)
C1 C2 1.403(6)
O2 C18 1.155(8)
O5 C21 1.141(6)
C2 C3 1.400(6)
C2 C7 1.432(6)
O4 C20 1.133(6)
C8 C9 1.506(7)
C8 C11 1.519(8)
C8 C10 1.522(8)
C6 C5 1.387(7)
C6 C12 1.448(6)
C7 H7 0.9299
C12 H12 0.9301
C3 C4 1.375(7)
C3 H3 0.9300
C13 C14 1.518(8)
C13 C16 1.519(7)
C13 C15 1.522(8)
C9 H9A 0.9601
C9 H9B 0.9600
C9 H9C 0.9599
C4 C5 1.388(7)
C4 H4 0.9299
C11 H11A 0.9600
C11 H11B 0.9601
C11 H11C 0.9599
C5 H5 0.9299
C16 H16A 0.9600
C16 H16B 0.9600
C16 H16C 0.9600
C14 H14A 0.9601
C14 H14B 0.9600
C14 H14C 0.9601
C15 H15A 0.9599
C15 H15B 0.9600
C15 H15C 0.9600
C10 H10A 0.9602
C10 H10B 0.9600
C10 H10C 0.9600

loop_
_platon_squeeze_void_nr
_platon_squeeze_void_average_x
_platon_squeeze_void_average_y
_platon_squeeze_void_average_z
_platon_squeeze_void_volume
_platon_squeeze_void_count_electrons
_platon_squeeze_void_content
1 0.250 0.244 0.500 180 41 ' '
2 0.250 -0.245 1.000 180 41 ' '
3 0.750 0.245 0.000 180 41 ' '
4 0.750 -0.245 0.500 180 41 ' '
